data_7056478
loop_
_publ_author_name
'Khatua, Suman'
'Naskar, Tilak'
'Nandi, Chandan'
'Majumdar, Amit'

_publ_section_title
;
 Mononuclear Bis(dithiolene) Mo(IV) and W(IV) Complexes with P, P; S, S;
 O, S and O, O Donor Ligands: A Comparative Reactivity Study
;
_journal_name_full 'New J. Chem.'
_journal_paper_doi 10.1039/C7NJ01797A
_journal_year 2017
_chemical_formula_moiety 'C34 H24 Mo N4 P2 S4'
_chemical_formula_sum 'C34 H24 Mo N4 P2 S4'
_chemical_formula_weight 774.69
_chemical_name_systematic
;
 ?
;
_space_group_crystal_system triclinic
_space_group_IT_number 2
_space_group_name_Hall '-P 1'
_space_group_name_H-M_alt 'P -1'
_symmetry_space_group_name_Hall '-P 1'
_symmetry_space_group_name_H-M 'P -1'
_atom_sites_solution_hydrogens geom
_audit_creation_date 2016-12-19
_audit_creation_method
;
Olex2 1.2
(compiled 2014.12.26 svn.r3119 for OlexSys, GUI svn.r4975)
;
_audit_update_record
;
2017-03-16 deposited with the CCDC.
2017-07-31 downloaded from the CCDC.
;
_cell_angle_alpha 107.9520(10)
_cell_angle_beta 93.8710(10)
_cell_angle_gamma 103.4280(10)
_cell_formula_units_Z 2
_cell_length_a 8.5330(2)
_cell_length_b 11.5039(3)
_cell_length_c 18.6464(5)
_cell_measurement_reflns_used 8090
_cell_measurement_temperature 293(2)
_cell_measurement_theta_max 25.70
_cell_measurement_theta_min 2.32
_cell_volume 1674.43(8)
_computing_cell_refinement 'SAINT v8.34A (Bruker, 2013)'
_computing_data_collection 'APEX2 v2014.7-1 (Bruker-Axs,2014)'
_computing_data_reduction 'SAINT v8.34A (Bruker, 2013)'
_computing_molecular_graphics 'Olex2 (Dolomanov et al., 2009)'
_computing_publication_material 'Olex2 (Dolomanov et al., 2009)'
_computing_structure_refinement 'SHELXL-97 (Sheldrick, 2008)'
_computing_structure_solution 'SHELXS-97 (Sheldrick, 2008)'
_diffrn_ambient_temperature 293(2)
_diffrn_measured_fraction_theta_full 0.995
_diffrn_measured_fraction_theta_max 0.992
_diffrn_measurement_device_type 'Bruker APEX-II CCD'
_diffrn_measurement_method 'phi and omega scan'
_diffrn_radiation_monochromator graphite
_diffrn_radiation_probe x-ray
_diffrn_radiation_type MoK\a
_diffrn_radiation_wavelength 0.71073
_diffrn_reflns_av_R_equivalents 0.0320
_diffrn_reflns_av_unetI/netI 0.0343
_diffrn_reflns_Laue_measured_fraction_full 0.995
_diffrn_reflns_Laue_measured_fraction_max 0.992
_diffrn_reflns_limit_h_max 10
_diffrn_reflns_limit_h_min -10
_diffrn_reflns_limit_k_max 14
_diffrn_reflns_limit_k_min -12
_diffrn_reflns_limit_l_max 22
_diffrn_reflns_limit_l_min -22
_diffrn_reflns_number 21432
_diffrn_reflns_point_group_measured_fraction_full 0.995
_diffrn_reflns_point_group_measured_fraction_max 0.992
_diffrn_reflns_theta_full 25.242
_diffrn_reflns_theta_max 25.700
_diffrn_reflns_theta_min 1.161
_diffrn_source_type 'fine-focus sealed tube'
_diffrn_standards_number 0
_exptl_absorpt_coefficient_mu 0.768
_exptl_absorpt_correction_T_max 0.7453
_exptl_absorpt_correction_T_min 0.6583
_exptl_absorpt_correction_type multi-scan
_exptl_absorpt_process_details
;
SADABS-2014/3 (Bruker,2014/3) was used for absorption correction.
wR2(int) was 0.0687 before and 0.0430 after correction.
The Ratio of minimum to maximum transmission is 0.8833.
The \l/2 correction factor is 0.00150.
;
_exptl_crystal_colour red
_exptl_crystal_density_diffrn 1.537
_exptl_crystal_density_method 'not measured'
_exptl_crystal_description block
_exptl_crystal_F_000 784
_exptl_crystal_size_max 0.24
_exptl_crystal_size_mid 0.16
_exptl_crystal_size_min 0.12
_refine_diff_density_max 0.358
_refine_diff_density_min -0.332
_refine_diff_density_rms 0.067
_refine_ls_extinction_method none
_refine_ls_goodness_of_fit_ref 0.998
_refine_ls_hydrogen_treatment constr
_refine_ls_matrix_type full
_refine_ls_number_parameters 406
_refine_ls_number_reflns 6333
_refine_ls_number_restraints 0
_refine_ls_restrained_S_all 0.998
_refine_ls_R_factor_all 0.0332
_refine_ls_R_factor_gt 0.0261
_refine_ls_shift/su_max 0.001
_refine_ls_shift/su_mean 0.000
_refine_ls_structure_factor_coef Fsqd
_refine_ls_weighting_details 'w=1/[\s^2^(Fo^2^)+(0.0239P)^2^+1.3053P] where P=(Fo^2^+2Fc^2^)/3'
_refine_ls_weighting_scheme calc
_refine_ls_wR_factor_gt 0.0569
_refine_ls_wR_factor_ref 0.0601
_reflns_Friedel_coverage 0.000
_reflns_number_gt 5534
_reflns_number_total 6333
_reflns_threshold_expression 'I > 2\s(I)'
_cod_data_source_file c7nj01797a2.cif
_cod_data_source_block MoDPPE
_cod_original_cell_volume 1674.42(7)
_cod_database_code 7056478
_shelxl_version_number 2014-3
_shelx_space_group_comment
;
The symmetry employed for this shelxl refinement is uniquely defined
by the following loop, which should always be used as a source of
symmetry information in preference to the above space-group names.
They are only intended as comments.
;
_shelx_estimated_absorpt_t_max 0.913
_shelx_estimated_absorpt_t_min 0.837
_olex2_refinement_description
;
1. Fixed Uiso
 At 1.2 times of:
  All C(H) groups, All C(H,H) groups
2.a Secondary CH2 refined with riding coordinates:
 C21(H21A,H21B), C22(H22A,H22B)
2.b Aromatic/amide H refined with riding coordinates:
 C10(H10), C11(H11), C12(H12), C13(H13), C14(H14), C16(H16), C17(H17),
 C18(H18), C19(H19), C20(H20), C24(H24), C25(H25), C26(H26), C27(H27), C28(H28),
  C30(H30), C31(H31), C32(H32), C33(H33), C34(H34)
;
_olex2_submission_special_instructions 'No special instructions were received'

loop_
_space_group_symop_operation_xyz
'x, y, z'
'-x, -y, -z'

loop_
_atom_site_label
_atom_site_type_symbol
_atom_site_fract_x
_atom_site_fract_y
_atom_site_fract_z
_atom_site_U_iso_or_equiv
_atom_site_adp_type
_atom_site_occupancy
_atom_site_site_symmetry_order
_atom_site_calc_flag
_atom_site_refinement_flags_posn
C1 C 0.4644(3) 0.2686(2) 0.46247(12) 0.0154(5) Uani 1 1 d .
C2 C 0.4576(3) 0.3366(2) 0.54061(13) 0.0176(5) Uani 1 1 d .
C3 C 0.5339(3) 0.1701(2) 0.44446(12) 0.0134(5) Uani 1 1 d .
C4 C 0.6161(3) 0.1371(2) 0.50233(13) 0.0170(5) Uani 1 1 d .
C5 C 0.6233(3) 0.3065(2) 0.16644(12) 0.0139(5) Uani 1 1 d .
C6 C 0.7042(3) 0.4035(2) 0.13739(13) 0.0173(5) Uani 1 1 d .
C7 C 0.6233(3) 0.1829(2) 0.13479(12) 0.0142(5) Uani 1 1 d .
C8 C 0.6940(3) 0.1363(2) 0.06759(13) 0.0164(5) Uani 1 1 d .
C9 C 0.2898(3) -0.1792(2) 0.19686(13) 0.0150(5) Uani 1 1 d .
C10 C 0.3558(3) -0.2265(2) 0.24893(13) 0.0175(5) Uani 1 1 d .
H10 H 0.3497 -0.1929 0.3005 0.021 Uiso 1 1 calc R
C11 C 0.4304(3) -0.3235(2) 0.22373(14) 0.0233(5) Uani 1 1 d .
H11 H 0.4758 -0.3541 0.2585 0.028 Uiso 1 1 calc R
C12 C 0.4374(3) -0.3748(2) 0.14686(15) 0.0285(6) Uani 1 1 d .
H12 H 0.4872 -0.4401 0.1301 0.034 Uiso 1 1 calc R
C13 C 0.3708(3) -0.3297(2) 0.09476(15) 0.0275(6) Uani 1 1 d .
H13 H 0.3758 -0.3648 0.0432 0.033 Uiso 1 1 calc R
C14 C 0.2964(3) -0.2323(2) 0.11930(13) 0.0203(5) Uani 1 1 d .
H14 H 0.2510 -0.2024 0.0842 0.024 Uiso 1 1 calc R
C15 C 0.0791(3) -0.0763(2) 0.29940(12) 0.0141(5) Uani 1 1 d .
C16 C -0.0212(3) -0.1987(2) 0.28345(14) 0.0211(5) Uani 1 1 d .
H16 H -0.0105 -0.2643 0.2416 0.025 Uiso 1 1 calc R
C17 C -0.1361(3) -0.2228(2) 0.32946(15) 0.0270(6) Uani 1 1 d .
H17 H -0.2020 -0.3046 0.3188 0.032 Uiso 1 1 calc R
C18 C -0.1532(3) -0.1250(3) 0.39148(15) 0.0284(6) Uani 1 1 d .
H18 H -0.2317 -0.1410 0.4220 0.034 Uiso 1 1 calc R
C19 C -0.0546(3) -0.0045(3) 0.40807(14) 0.0257(6) Uani 1 1 d .
H19 H -0.0662 0.0608 0.4499 0.031 Uiso 1 1 calc R
C20 C 0.0622(3) 0.0203(2) 0.36279(13) 0.0181(5) Uani 1 1 d .
H20 H 0.1297 0.1018 0.3748 0.022 Uiso 1 1 calc R
C21 C 0.0557(3) -0.0509(2) 0.15482(12) 0.0151(5) Uani 1 1 d .
H21A H 0.1058 -0.0439 0.1106 0.018 Uiso 1 1 calc R
H21B H -0.0278 -0.1308 0.1397 0.018 Uiso 1 1 calc R
C22 C -0.0191(3) 0.0599(2) 0.18643(13) 0.0164(5) Uani 1 1 d .
H22A H -0.0784 0.0477 0.2273 0.020 Uiso 1 1 calc R
H22B H -0.0953 0.0631 0.1465 0.020 Uiso 1 1 calc R
C23 C 0.1586(3) 0.2568(2) 0.13750(12) 0.0151(5) Uani 1 1 d .
C24 C 0.0853(3) 0.3474(2) 0.12604(14) 0.0202(5) Uani 1 1 d .
H24 H 0.0283 0.3870 0.1626 0.024 Uiso 1 1 calc R
C25 C 0.0978(3) 0.3783(2) 0.05993(14) 0.0249(6) Uani 1 1 d .
H25 H 0.0493 0.4391 0.0525 0.030 Uiso 1 1 calc R
C26 C 0.1812(3) 0.3199(2) 0.00525(14) 0.0248(6) Uani 1 1 d .
H26 H 0.1906 0.3425 -0.0384 0.030 Uiso 1 1 calc R
C27 C 0.2509(3) 0.2278(2) 0.01517(13) 0.0228(5) Uani 1 1 d .
H27 H 0.3054 0.1871 -0.0222 0.027 Uiso 1 1 calc R
C28 C 0.2394(3) 0.1960(2) 0.08119(13) 0.0190(5) Uani 1 1 d .
H28 H 0.2860 0.1337 0.0877 0.023 Uiso 1 1 calc R
C29 C 0.0641(3) 0.3266(2) 0.28888(12) 0.0151(5) Uani 1 1 d .
C30 C -0.0717(3) 0.2933(2) 0.32341(13) 0.0197(5) Uani 1 1 d .
H30 H -0.1296 0.2088 0.3105 0.024 Uiso 1 1 calc R
C31 C -0.1200(3) 0.3868(3) 0.37707(14) 0.0272(6) Uani 1 1 d .
H31 H -0.2098 0.3643 0.4003 0.033 Uiso 1 1 calc R
C32 C -0.0365(3) 0.5127(2) 0.39630(14) 0.0277(6) Uani 1 1 d .
H32 H -0.0705 0.5747 0.4319 0.033 Uiso 1 1 calc R
C33 C 0.0981(3) 0.5463(2) 0.36238(14) 0.0264(6) Uani 1 1 d .
H33 H 0.1544 0.6312 0.3751 0.032 Uiso 1 1 calc R
C34 C 0.1493(3) 0.4542(2) 0.30960(14) 0.0212(5) Uani 1 1 d .
H34 H 0.2412 0.4774 0.2878 0.025 Uiso 1 1 calc R
N1 N 0.4481(3) 0.38698(19) 0.60285(11) 0.0265(5) Uani 1 1 d .
N2 N 0.6851(3) 0.1134(2) 0.54813(11) 0.0254(5) Uani 1 1 d .
N3 N 0.7673(3) 0.4824(2) 0.11567(13) 0.0277(5) Uani 1 1 d .
N4 N 0.7468(3) 0.0953(2) 0.01394(11) 0.0245(5) Uani 1 1 d .
P1 P 0.20914(7) -0.04352(5) 0.23076(3) 0.01205(12) Uani 1 1 d .
P2 P 0.14322(7) 0.21026(5) 0.22281(3) 0.01270(12) Uani 1 1 d .
S1 S 0.38391(7) 0.31511(5) 0.39154(3) 0.01403(12) Uani 1 1 d .
S2 S 0.53021(7) 0.08169(5) 0.35064(3) 0.01405(12) Uani 1 1 d .
S3 S 0.52468(6) 0.35543(5) 0.24320(3) 0.01385(12) Uani 1 1 d .
S4 S 0.53438(6) 0.07320(5) 0.17643(3) 0.01320(12) Uani 1 1 d .
Mo1 Mo 0.40552(2) 0.17360(2) 0.27422(2) 0.01025(6) Uani 1 1 d .

loop_
_atom_site_aniso_label
_atom_site_aniso_U_11
_atom_site_aniso_U_22
_atom_site_aniso_U_33
_atom_site_aniso_U_23
_atom_site_aniso_U_13
_atom_site_aniso_U_12
C1 0.0166(11) 0.0145(12) 0.0136(11) 0.0049(9) 0.0024(9) 0.0007(9)
C2 0.0196(12) 0.0141(12) 0.0178(12) 0.0064(10) 0.0028(9) 0.0005(9)
C3 0.0147(11) 0.0139(12) 0.0105(10) 0.0057(9) 0.0018(8) -0.0004(9)
C4 0.0207(12) 0.0125(12) 0.0148(11) 0.0030(10) 0.0036(9) 0.0007(9)
C5 0.0135(11) 0.0175(12) 0.0138(11) 0.0084(9) 0.0026(9) 0.0057(9)
C6 0.0172(11) 0.0218(13) 0.0187(12) 0.0096(10) 0.0068(9) 0.0111(10)
C7 0.0129(11) 0.0200(13) 0.0125(11) 0.0081(9) 0.0028(8) 0.0056(9)
C8 0.0205(12) 0.0152(12) 0.0181(12) 0.0105(10) 0.0035(10) 0.0069(10)
C9 0.0148(11) 0.0106(12) 0.0193(12) 0.0052(9) 0.0034(9) 0.0023(9)
C10 0.0184(12) 0.0144(12) 0.0191(12) 0.0061(10) 0.0009(9) 0.0032(9)
C11 0.0221(13) 0.0208(14) 0.0298(14) 0.0125(11) -0.0019(10) 0.0071(10)
C12 0.0294(14) 0.0202(14) 0.0384(16) 0.0064(12) 0.0090(12) 0.0151(11)
C13 0.0358(15) 0.0242(15) 0.0240(13) 0.0051(11) 0.0099(11) 0.0131(12)
C14 0.0256(13) 0.0189(13) 0.0191(12) 0.0092(10) 0.0049(10) 0.0067(10)
C15 0.0116(10) 0.0180(12) 0.0158(11) 0.0100(9) 0.0025(8) 0.0042(9)
C16 0.0210(12) 0.0204(13) 0.0243(13) 0.0102(11) 0.0034(10) 0.0064(10)
C17 0.0238(13) 0.0225(14) 0.0356(15) 0.0149(12) 0.0076(11) -0.0002(11)
C18 0.0226(13) 0.0349(16) 0.0332(15) 0.0189(13) 0.0150(11) 0.0047(12)
C19 0.0276(14) 0.0300(15) 0.0238(13) 0.0110(11) 0.0110(11) 0.0110(11)
C20 0.0189(12) 0.0198(13) 0.0174(11) 0.0092(10) 0.0036(9) 0.0042(10)
C21 0.0158(11) 0.0152(12) 0.0137(11) 0.0052(9) -0.0010(9) 0.0035(9)
C22 0.0134(11) 0.0176(13) 0.0182(12) 0.0065(10) -0.0007(9) 0.0045(9)
C23 0.0139(11) 0.0154(12) 0.0155(11) 0.0066(9) -0.0014(9) 0.0019(9)
C24 0.0190(12) 0.0211(13) 0.0234(12) 0.0105(11) 0.0017(10) 0.0071(10)
C25 0.0291(14) 0.0212(14) 0.0279(14) 0.0147(11) -0.0020(11) 0.0061(11)
C26 0.0323(14) 0.0221(14) 0.0187(12) 0.0124(11) -0.0024(11) -0.0012(11)
C27 0.0262(13) 0.0258(14) 0.0137(11) 0.0061(10) 0.0012(10) 0.0032(11)
C28 0.0204(12) 0.0194(13) 0.0173(12) 0.0072(10) -0.0015(9) 0.0052(10)
C29 0.0131(11) 0.0175(12) 0.0169(11) 0.0065(10) -0.0010(9) 0.0081(9)
C30 0.0186(12) 0.0187(13) 0.0205(12) 0.0050(10) 0.0023(9) 0.0049(10)
C31 0.0204(13) 0.0338(16) 0.0249(13) 0.0048(12) 0.0087(10) 0.0078(11)
C32 0.0279(14) 0.0260(15) 0.0263(14) -0.0012(11) 0.0038(11) 0.0152(11)
C33 0.0266(13) 0.0170(13) 0.0315(14) 0.0036(11) 0.0002(11) 0.0052(11)
C34 0.0195(12) 0.0189(13) 0.0255(13) 0.0070(11) 0.0048(10) 0.0061(10)
N1 0.0368(13) 0.0191(12) 0.0181(11) 0.0032(9) 0.0070(9) 0.0001(10)
N2 0.0328(12) 0.0258(12) 0.0175(10) 0.0088(9) -0.0011(9) 0.0072(10)
N3 0.0300(12) 0.0275(13) 0.0382(13) 0.0208(11) 0.0179(10) 0.0148(10)
N4 0.0355(12) 0.0247(12) 0.0206(11) 0.0113(9) 0.0132(9) 0.0146(10)
P1 0.0133(3) 0.0117(3) 0.0119(3) 0.0049(2) 0.0015(2) 0.0037(2)
P2 0.0125(3) 0.0126(3) 0.0148(3) 0.0061(2) 0.0021(2) 0.0047(2)
S1 0.0174(3) 0.0134(3) 0.0124(3) 0.0047(2) 0.0036(2) 0.0052(2)
S2 0.0171(3) 0.0147(3) 0.0112(3) 0.0045(2) 0.0007(2) 0.0059(2)
S3 0.0160(3) 0.0133(3) 0.0137(3) 0.0050(2) 0.0050(2) 0.0052(2)
S4 0.0157(3) 0.0132(3) 0.0126(3) 0.0053(2) 0.0040(2) 0.0056(2)
Mo1 0.01081(9) 0.01136(11) 0.00942(9) 0.00410(7) 0.00195(7) 0.00355(7)

loop_
_atom_type_symbol
_atom_type_description
_atom_type_scat_dispersion_real
_atom_type_scat_dispersion_imag
_atom_type_scat_source
C C 0.0033 0.0016 'International Tables Vol C Tables 4.2.6.8 and 6.1.1.4'
H H 0.0000 0.0000 'International Tables Vol C Tables 4.2.6.8 and 6.1.1.4'
P P 0.1023 0.0942 'International Tables Vol C Tables 4.2.6.8 and 6.1.1.4'
S S 0.1246 0.1234 'International Tables Vol C Tables 4.2.6.8 and 6.1.1.4'
Mo Mo -1.6832 0.6857 'International Tables Vol C Tables 4.2.6.8 and 6.1.1.4'
N N 0.0061 0.0033 'International Tables Vol C Tables 4.2.6.8 and 6.1.1.4'

loop_
_geom_angle_atom_site_label_1
_geom_angle_atom_site_label_2
_geom_angle_atom_site_label_3
_geom_angle
C2 C1 S1 118.76(18)
C3 C1 C2 120.8(2)
C3 C1 S1 120.44(17)
N1 C2 C1 177.6(2)
C1 C3 C4 121.7(2)
C1 C3 S2 120.89(17)
C4 C3 S2 117.36(17)
N2 C4 C3 178.1(3)
C6 C5 S3 116.22(17)
C7 C5 C6 122.2(2)
C7 C5 S3 121.59(17)
N3 C6 C5 178.5(3)
C5 C7 C8 123.5(2)
C5 C7 S4 119.59(17)
C8 C7 S4 116.89(17)
N4 C8 C7 177.7(3)
C10 C9 P1 119.85(17)
C14 C9 C10 119.5(2)
C14 C9 P1 120.53(18)
C9 C10 H10 120.0
C11 C10 C9 120.0(2)
C11 C10 H10 120.0
C10 C11 H11 120.0
C12 C11 C10 120.0(2)
C12 C11 H11 120.0
C11 C12 H12 119.8
C11 C12 C13 120.5(2)
C13 C12 H12 119.8
C12 C13 H13 120.0
C12 C13 C14 120.1(2)
C14 C13 H13 120.0
C9 C14 H14 120.0
C13 C14 C9 119.9(2)
C13 C14 H14 120.0
C16 C15 P1 119.07(18)
C20 C15 C16 118.8(2)
C20 C15 P1 121.64(17)
C15 C16 H16 119.8
C17 C16 C15 120.4(2)
C17 C16 H16 119.8
C16 C17 H17 120.0
C18 C17 C16 119.9(2)
C18 C17 H17 120.0
C17 C18 H18 119.9
C19 C18 C17 120.3(2)
C19 C18 H18 119.9
C18 C19 H19 119.9
C18 C19 C20 120.2(2)
C20 C19 H19 119.9
C15 C20 H20 119.8
C19 C20 C15 120.4(2)
C19 C20 H20 119.8
H21A C21 H21B 108.5
C22 C21 H21A 110.3
C22 C21 H21B 110.3
C22 C21 P1 107.26(14)
P1 C21 H21A 110.3
P1 C21 H21B 110.3
C21 C22 H22A 109.7
C21 C22 H22B 109.7
C21 C22 P2 109.84(15)
H22A C22 H22B 108.2
P2 C22 H22A 109.7
P2 C22 H22B 109.7
C24 C23 P2 121.72(18)
C28 C23 C24 119.2(2)
C28 C23 P2 118.98(17)
C23 C24 H24 120.1
C25 C24 C23 119.8(2)
C25 C24 H24 120.1
C24 C25 H25 119.7
C26 C25 C24 120.7(2)
C26 C25 H25 119.7
C25 C26 H26 120.0
C25 C26 C27 120.0(2)
C27 C26 H26 120.0
C26 C27 H27 120.1
C26 C27 C28 119.9(2)
C28 C27 H27 120.1
C23 C28 H28 119.8
C27 C28 C23 120.4(2)
C27 C28 H28 119.8
C30 C29 C34 118.9(2)
C30 C29 P2 122.78(18)
C34 C29 P2 118.15(17)
C29 C30 H30 120.1
C31 C30 C29 119.8(2)
C31 C30 H30 120.1
C30 C31 H31 119.6
C32 C31 C30 120.8(2)
C32 C31 H31 119.6
C31 C32 H32 120.2
C31 C32 C33 119.7(2)
C33 C32 H32 120.2
C32 C33 H33 119.9
C32 C33 C34 120.3(2)
C34 C33 H33 119.9
C29 C34 H34 119.8
C33 C34 C29 120.5(2)
C33 C34 H34 119.8
C9 P1 C15 105.76(10)
C9 P1 C21 108.03(10)
C9 P1 Mo1 118.10(7)
C15 P1 C21 100.17(10)
C15 P1 Mo1 115.22(8)
C21 P1 Mo1 107.92(8)
C22 P2 Mo1 110.43(7)
C23 P2 C22 101.64(10)
C23 P2 Mo1 113.41(7)
C29 P2 C22 108.02(10)
C29 P2 C23 106.09(10)
C29 P2 Mo1 116.13(7)
C1 S1 Mo1 107.64(8)
C3 S2 Mo1 107.25(8)
C5 S3 Mo1 106.94(8)
C7 S4 Mo1 108.12(8)
P1 Mo1 P2 76.698(19)
S1 Mo1 P1 117.05(2)
S1 Mo1 P2 86.330(19)
S1 Mo1 S2 83.62(2)
S1 Mo1 S3 86.05(2)
S2 Mo1 P1 80.646(19)
S2 Mo1 P2 147.57(2)
S2 Mo1 S3 127.54(2)
S3 Mo1 P1 147.08(2)
S3 Mo1 P2 82.177(19)
S4 Mo1 P1 81.469(19)
S4 Mo1 P2 111.904(19)
S4 Mo1 S1 157.33(2)
S4 Mo1 S2 87.01(2)
S4 Mo1 S3 83.40(2)

loop_
_geom_bond_atom_site_label_1
_geom_bond_atom_site_label_2
_geom_bond_distance
C1 C2 1.438(3)
C1 C3 1.362(3)
C1 S1 1.730(2)
C2 N1 1.144(3)
C3 C4 1.440(3)
C3 S2 1.725(2)
C4 N2 1.141(3)
C5 C6 1.442(3)
C5 C7 1.361(3)
C5 S3 1.720(2)
C6 N3 1.143(3)
C7 C8 1.436(3)
C7 S4 1.735(2)
C8 N4 1.137(3)
C9 C10 1.397(3)
C9 C14 1.397(3)
C9 P1 1.805(2)
C10 H10 0.9300
C10 C11 1.385(3)
C11 H11 0.9300
C11 C12 1.383(4)
C12 H12 0.9300
C12 C13 1.381(4)
C13 H13 0.9300
C13 C14 1.386(3)
C14 H14 0.9300
C15 C16 1.397(3)
C15 C20 1.392(3)
C15 P1 1.818(2)
C16 H16 0.9300
C16 C17 1.381(3)
C17 H17 0.9300
C17 C18 1.386(4)
C18 H18 0.9300
C18 C19 1.372(4)
C19 H19 0.9300
C19 C20 1.384(3)
C20 H20 0.9300
C21 H21A 0.9700
C21 H21B 0.9700
C21 C22 1.531(3)
C21 P1 1.831(2)
C22 H22A 0.9700
C22 H22B 0.9700
C22 P2 1.846(2)
C23 C24 1.395(3)
C23 C28 1.392(3)
C23 P2 1.832(2)
C24 H24 0.9300
C24 C25 1.388(3)
C25 H25 0.9300
C25 C26 1.377(4)
C26 H26 0.9300
C26 C27 1.383(4)
C27 H27 0.9300
C27 C28 1.391(3)
C28 H28 0.9300
C29 C30 1.396(3)
C29 C34 1.396(3)
C29 P2 1.811(2)
C30 H30 0.9300
C30 C31 1.388(3)
C31 H31 0.9300
C31 C32 1.378(4)
C32 H32 0.9300
C32 C33 1.382(4)
C33 H33 0.9300
C33 C34 1.383(3)
C34 H34 0.9300
P1 Mo1 2.5156(6)
P2 Mo1 2.5504(6)
S1 Mo1 2.3385(6)
S2 Mo1 2.3510(6)
S3 Mo1 2.3625(6)
S4 Mo1 2.3303(6)

loop_
_geom_torsion_atom_site_label_1
_geom_torsion_atom_site_label_2
_geom_torsion_atom_site_label_3
_geom_torsion_atom_site_label_4
_geom_torsion
C1 C3 S2 Mo1 3.1(2)
C2 C1 C3 C4 -5.7(3)
C2 C1 C3 S2 175.64(17)
C2 C1 S1 Mo1 -176.61(15)
C3 C1 S1 Mo1 3.8(2)
C4 C3 S2 Mo1 -175.54(15)
C5 C7 S4 Mo1 6.71(19)
C6 C5 C7 C8 -4.0(3)
C6 C5 C7 S4 175.98(16)
C6 C5 S3 Mo1 179.45(14)
C7 C5 S3 Mo1 0.0(2)
C8 C7 S4 Mo1 -173.35(14)
C9 C10 C11 C12 -0.9(3)
C10 C9 C14 C13 -1.2(3)
C10 C9 P1 C15 -47.7(2)
C10 C9 P1 C21 -154.29(18)
C10 C9 P1 Mo1 82.99(18)
C10 C11 C12 C13 0.2(4)
C11 C12 C13 C14 0.1(4)
C12 C13 C14 C9 0.4(4)
C14 C9 C10 C11 1.4(3)
C14 C9 P1 C15 136.44(18)
C14 C9 P1 C21 29.9(2)
C14 C9 P1 Mo1 -92.83(18)
C15 C16 C17 C18 0.5(4)
C16 C15 C20 C19 -1.5(3)
C16 C15 P1 C9 -40.8(2)
C16 C15 P1 C21 71.34(19)
C16 C15 P1 Mo1 -173.19(15)
C16 C17 C18 C19 -1.0(4)
C17 C18 C19 C20 0.3(4)
C18 C19 C20 C15 1.0(4)
C20 C15 C16 C17 0.7(3)
C20 C15 P1 C9 146.99(18)
C20 C15 P1 C21 -100.84(19)
C20 C15 P1 Mo1 14.6(2)
C21 C22 P2 C23 89.19(16)
C21 C22 P2 C29 -159.43(15)
C21 C22 P2 Mo1 -31.44(17)
C22 C21 P1 C9 176.36(15)
C22 C21 P1 C15 65.96(17)
C22 C21 P1 Mo1 -54.90(16)
C23 C24 C25 C26 0.3(4)
C24 C23 C28 C27 1.8(3)
C24 C23 P2 C22 100.17(19)
C24 C23 P2 C29 -12.7(2)
C24 C23 P2 Mo1 -141.31(16)
C24 C25 C26 C27 1.2(4)
C25 C26 C27 C28 -1.3(4)
C26 C27 C28 C23 -0.3(3)
C28 C23 C24 C25 -1.8(3)
C28 C23 P2 C22 -76.93(19)
C28 C23 P2 C29 170.22(17)
C28 C23 P2 Mo1 41.59(19)
C29 C30 C31 C32 0.6(4)
C30 C29 C34 C33 -1.3(3)
C30 C29 P2 C22 19.4(2)
C30 C29 P2 C23 127.77(19)
C30 C29 P2 Mo1 -105.21(18)
C30 C31 C32 C33 -0.7(4)
C31 C32 C33 C34 -0.3(4)
C32 C33 C34 C29 1.2(4)
C34 C29 C30 C31 0.3(3)
C34 C29 P2 C22 -164.82(17)
C34 C29 P2 C23 -56.5(2)
C34 C29 P2 Mo1 70.54(19)
P1 C9 C10 C11 -174.45(17)
P1 C9 C14 C13 174.68(19)
P1 C15 C16 C17 -171.70(19)
P1 C15 C20 C19 170.75(18)
P1 C21 C22 P2 54.96(18)
P2 C23 C24 C25 -178.93(18)
P2 C23 C28 C27 178.98(17)
P2 C29 C30 C31 176.05(18)
P2 C29 C34 C33 -177.18(19)
S1 C1 C3 C4 173.79(17)
S1 C1 C3 S2 -4.8(3)
S3 C5 C7 C8 175.51(17)
S3 C5 C7 S4 -4.6(3)
